data_7130116
loop_
_publ_author_name
'Puerta Lombardi, Braulio M.'
'Pezoulas, Ethan R.'
'Suvinen, Roope A.'
'Harrison, Alexander'
'Dubrawski, Zachary S.'
'Gelfand, Benjamin S.'
'Tuononen, Heikki M.'
'Roesler, Roland'

_publ_section_title
;
 Bis[cyclic (alkyl)(amino)carbene] isomers: Stable trans-bis(CAAC) versus
 facile olefin formation for cis-bis(CAAC)
;
_journal_name_full 'Chemical Communications'
_journal_paper_doi 10.1039/D2CC01476A
_journal_year 2022
_chemical_formula_moiety 'C H2 Cl2, C40 H60 N2, 2(B F4)'
_chemical_formula_sum 'C41 H62 B2 Cl2 F8 N2'
_chemical_formula_weight 827.44
_space_group_crystal_system triclinic
_space_group_IT_number 2
_space_group_name_Hall '-P 1'
_space_group_name_H-M_alt 'P -1'
_atom_sites_solution_hydrogens geom
_atom_sites_solution_primary dual
_audit_creation_date 2021-07-13
_audit_creation_method
;
Olex2 1.2
(compiled 2018.05.29 svn.r3508 for OlexSys, GUI svn.r5506)
;
_audit_update_record
;
2021-12-27 deposited with the CCDC.	2022-04-27 downloaded from the CCDC.
;
_cell_angle_alpha 102.6880(10)
_cell_angle_beta 91.3310(10)
_cell_angle_gamma 94.5830(10)
_cell_formula_units_Z 2
_cell_length_a 9.5425(8)
_cell_length_b 10.9809(9)
_cell_length_c 22.1072(19)
_cell_measurement_reflns_used 9928
_cell_measurement_temperature 173.15
_cell_measurement_theta_max 27.436
_cell_measurement_theta_min 2.305
_cell_volume 2250.7(3)
_computing_cell_refinement 'SAINT V8.40A (?, 2016)'
_computing_data_reduction 'SAINT V8.40A (?, 2016)'
_computing_molecular_graphics 'Olex2 (Dolomanov et al., 2009)'
_computing_publication_material 'Olex2 (Dolomanov et al., 2009)'
_computing_structure_refinement 'ShelXL (Sheldrick, 2015)'
_computing_structure_solution 'ShelXT (Sheldrick, 2015)'
_diffrn_ambient_temperature 173.15
_diffrn_measured_fraction_theta_full 1.000
_diffrn_measured_fraction_theta_max 0.998
_diffrn_measurement_device_type 'Bruker APEX-II CCD'
_diffrn_measurement_method '\f and \w scans'
_diffrn_radiation_type MoK\a
_diffrn_radiation_wavelength 0.71073
_diffrn_reflns_av_R_equivalents 0.0388
_diffrn_reflns_av_unetI/netI 0.0387
_diffrn_reflns_Laue_measured_fraction_full 1.000
_diffrn_reflns_Laue_measured_fraction_max 0.998
_diffrn_reflns_limit_h_max 12
_diffrn_reflns_limit_h_min -12
_diffrn_reflns_limit_k_max 14
_diffrn_reflns_limit_k_min -14
_diffrn_reflns_limit_l_max 28
_diffrn_reflns_limit_l_min -28
_diffrn_reflns_number 41966
_diffrn_reflns_point_group_measured_fraction_full 1.000
_diffrn_reflns_point_group_measured_fraction_max 0.998
_diffrn_reflns_theta_full 25.242
_diffrn_reflns_theta_max 27.454
_diffrn_reflns_theta_min 1.890
_diffrn_standards_number 0
_exptl_absorpt_coefficient_mu 0.207
_exptl_absorpt_correction_T_max 0.7456
_exptl_absorpt_correction_T_min 0.7209
_exptl_absorpt_correction_type multi-scan
_exptl_absorpt_process_details
'SADABS-2016/2 (Bruker,2016/2) was used for absorption correction. wR2(int) was 0.0538 before and 0.0405 after correction. The Ratio of minimum to maximum transmission is 0.9669. The \l/2 correction factor is Not present.'
_exptl_crystal_colour colourless
_exptl_crystal_colour_primary colourless
_exptl_crystal_density_diffrn 1.221
_exptl_crystal_description plank
_exptl_crystal_F_000 876
_exptl_crystal_size_max 0.449
_exptl_crystal_size_mid 0.341
_exptl_crystal_size_min 0.256
_refine_diff_density_max 0.768
_refine_diff_density_min -0.682
_refine_diff_density_rms 0.045
_refine_ls_extinction_method none
_refine_ls_goodness_of_fit_ref 1.032
_refine_ls_hydrogen_treatment constr
_refine_ls_matrix_type full
_refine_ls_number_parameters 657
_refine_ls_number_reflns 10286
_refine_ls_number_restraints 1526
_refine_ls_restrained_S_all 1.064
_refine_ls_R_factor_all 0.0935
_refine_ls_R_factor_gt 0.0546
_refine_ls_shift/su_max 0.000
_refine_ls_shift/su_mean 0.000
_refine_ls_structure_factor_coef Fsqd
_refine_ls_weighting_details 'w=1/[\s^2^(Fo^2^)+(0.0594P)^2^+1.1661P] where P=(Fo^2^+2Fc^2^)/3'
_refine_ls_weighting_scheme calc
_refine_ls_wR_factor_gt 0.1283
_refine_ls_wR_factor_ref 0.1497
_reflns_Friedel_coverage 0.000
_reflns_number_gt 6661
_reflns_number_total 10286
_reflns_threshold_expression 'I > 2\s(I)'
_cod_data_source_file d2cc01476a2.cif
_cod_data_source_block mo_20210516_biscaacbf4_0m
_cod_database_code 7130116
_shelx_shelxl_version_number 2014/7
_shelx_space_group_comment
;
The symmetry employed for this shelxl refinement is uniquely defined
by the following loop, which should always be used as a source of
symmetry information in preference to the above space-group names.
They are only intended as comments.
;
_shelx_estimated_absorpt_t_max 0.949
_shelx_estimated_absorpt_t_min 0.913
_olex2_refinement_description
;
1. Fixed Uiso
 At 1.2 times of:
  All C(H) groups, All C(H,H) groups, All C(H,H,H,H) groups
 At 1.5 times of:
  All C(H,H,H) groups
2. Restrained distances
 B1_1-F1_1 \\sim B1_1-F2_1 \\sim B1_1-F3_1 \\sim B1_1-F4_1
 B1_2-F1_2 \\sim B1_2-F2_2 \\sim B1_2-F3_2 \\sim B1_2-F4_2
 B1_3-F1_3 \\sim B1_3-F2_3 \\sim B1_3-F3_3 \\sim B1_3-F4_3
 B1_4-F1_4 \\sim B1_4-F2_4 \\sim B1_4-F3_4 \\sim B1_4-F4_4
 B1_5-F1_5 \\sim B1_5-F2_5 \\sim B1_5-F3_5 \\sim B1_5-F4_5
 with sigma of 0.02
 F1_1-F2_1 \\sim F1_1-F3_1 \\sim F1_1-F4_1 \\sim F2_1-F3_1 \\sim F2_1-F4_1
\\sim F3_1-F4_1
 F1_2-F2_2 \\sim F1_2-F3_2 \\sim F1_2-F4_2 \\sim F2_2-F3_2 \\sim F2_2-F4_2
\\sim F3_2-F4_2
 F1_3-F2_3 \\sim F1_3-F3_3 \\sim F1_3-F4_3 \\sim F2_3-F3_3 \\sim F2_3-F4_3
\\sim F3_3-F4_3
 F1_4-F2_4 \\sim F1_4-F3_4 \\sim F1_4-F4_4 \\sim F2_4-F3_4 \\sim F2_4-F4_4
\\sim F3_4-F4_4
 F1_5-F2_5 \\sim F1_5-F3_5 \\sim F1_5-F4_5 \\sim F2_5-F3_5 \\sim F2_5-F4_5
\\sim F3_5-F4_5
 with sigma of 0.04
3. Uiso/Uaniso restraints and constraints
: within 3A with sigma of 0.01 and sigma for terminal atoms of 0.02
4. Others
 1*[Sof(F1)+Sof(F2)+Sof(F3)+Sof(F4)+Sof(B1)]+1*[Sof(F1)+Sof(F2)+Sof(F3)+
 Sof(F4)+Sof(B1)]+1*[Sof(F1)+Sof(F2)+Sof(F3)+Sof(F4)+Sof(B1)]=1 with esd of 0
 Sof(Cl1B)=Sof(H41C)=Sof(H41D)=1-FVAR(1)
 Sof(Cl1A)=Sof(H41A)=Sof(H41B)=FVAR(1)
 Sof(F1)=Sof(F2)=Sof(F3)=Sof(F4)=Sof(B1)=FVAR(2)
 Sof(F1)=Sof(F2)=Sof(F3)=Sof(F4)=Sof(B1)=FVAR(3)
 Sof(F1)=Sof(F2)=Sof(F3)=Sof(F4)=Sof(B1)=FVAR(4)
 Sof(F1)=Sof(F2)=Sof(F3)=Sof(F4)=Sof(B1)=1-FVAR(5)
 Sof(F1)=Sof(F2)=Sof(F3)=Sof(F4)=Sof(B1)=FVAR(5)
5.a Ternary CH refined with riding coordinates:
 C24(H24), C27(H27), C36(H36), C39(H39)
5.b Secondary CH2 refined with riding coordinates:
 C3(H3A,H3B), C9(H9A,H9B), C13(H13A,H13B), C14(H14A,H14B), C15(H15A,H15B),
 C16(H16A,H16B), C41(H41C,H41D), C41(H41A,H41B)
5.c Aromatic/amide H refined with riding coordinates:
 C1(H1), C7(H7), C19(H19), C20(H20), C21(H21), C31(H31), C32(H32), C33(H33)
5.d Idealised Me refined as rotating group:
 C5(H5A,H5B,H5C), C6(H6A,H6B,H6C), C11(H11A,H11B,H11C), C12(H12A,H12B,H12C),
 C23(H23A,H23B,H23C), C25(H25A,H25B,H25C), C26(H26A,H26B,H26C), C28(H28A,H28B,
 H28C), C35(H35A,H35B,H35C), C37(H37A,H37B,H37C), C38(H38A,H38B,H38C), C40(H40A,
 H40B,H40C)
;
_olex2_submission_special_instructions 'No special instructions were received'

loop_
_space_group_symop_operation_xyz
'x, y, z'
'-x, -y, -z'

loop_
_atom_site_label
_atom_site_type_symbol
_atom_site_fract_x
_atom_site_fract_y
_atom_site_fract_z
_atom_site_U_iso_or_equiv
_atom_site_adp_type
_atom_site_occupancy
_atom_site_site_symmetry_order
_atom_site_calc_flag
_atom_site_refinement_flags_posn
_atom_site_refinement_flags_adp
_atom_site_refinement_flags_occupancy
_atom_site_disorder_assembly
_atom_site_disorder_group
Cl00 Cl -0.25098(7) 0.42734(6) 0.17973(3) 0.0610(2) Uani 1 1 d . . . . .
Cl1A Cl -0.0017(6) 0.6030(6) 0.1903(9) 0.0870(19) Uani 0.52(3) 1 d . . P A 1
Cl1B Cl -0.0182(8) 0.5920(5) 0.1619(8) 0.0773(19) Uani 0.48(3) 1 d . . P A 2
N1 N 0.42779(15) -0.19195(14) 0.14643(7) 0.0244(3) Uani 1 1 d . . . . .
N2 N 0.12179(16) 0.24883(15) 0.38168(7) 0.0256(3) Uani 1 1 d . . . . .
C1 C 0.35834(19) -0.10033(17) 0.17065(9) 0.0262(4) Uani 1 1 d . . . . .
H1 H 0.3323 -0.0399 0.1486 0.031 Uiso 1 1 calc R . . . .
C2 C 0.3215(2) -0.09551(18) 0.23585(9) 0.0273(4) Uani 1 1 d . . . . .
C3 C 0.3679(2) -0.22203(19) 0.24600(9) 0.0326(5) Uani 1 1 d . . . . .
H3A H 0.4221 -0.2089 0.2860 0.039 Uiso 1 1 calc R . . . .
H3B H 0.2845 -0.2812 0.2469 0.039 Uiso 1 1 calc R . . . .
C4 C 0.4601(2) -0.27518(18) 0.19178(9) 0.0299(4) Uani 1 1 d . . . . .
C5 C 0.6171(2) -0.2560(2) 0.20913(11) 0.0402(5) Uani 1 1 d . . . . .
H5A H 0.6705 -0.2821 0.1718 0.060 Uiso 1 1 calc GR . . . .
H5B H 0.6386 -0.3064 0.2391 0.060 Uiso 1 1 calc GR . . . .
H5C H 0.6433 -0.1673 0.2276 0.060 Uiso 1 1 calc GR . . . .
C6 C 0.4194(2) -0.41227(19) 0.16208(10) 0.0387(5) Uani 1 1 d . . . . .
H6A H 0.3176 -0.4251 0.1531 0.058 Uiso 1 1 calc GR . . . .
H6B H 0.4457 -0.4643 0.1906 0.058 Uiso 1 1 calc GR . . . .
H6C H 0.4687 -0.4358 0.1234 0.058 Uiso 1 1 calc GR . . . .
C7 C 0.15729(19) 0.16666(18) 0.33579(9) 0.0254(4) Uani 1 1 d . . . . .
H7 H 0.1572 0.1791 0.2946 0.031 Uiso 1 1 calc R . . . .
C8 C 0.1989(2) 0.04968(18) 0.35184(9) 0.0275(4) Uani 1 1 d . . . . .
C9 C 0.1555(2) 0.0683(2) 0.42013(9) 0.0350(5) Uani 1 1 d . . . . .
H9A H 0.0668 0.0167 0.4226 0.042 Uiso 1 1 calc R . . . .
H9B H 0.2295 0.0426 0.4456 0.042 Uiso 1 1 calc R . . . .
C10 C 0.1354(2) 0.2078(2) 0.44393(9) 0.0324(5) Uani 1 1 d . . . . .
C11 C 0.2617(3) 0.2832(2) 0.48125(10) 0.0432(6) Uani 1 1 d . . . . .
H11A H 0.3471 0.2661 0.4582 0.065 Uiso 1 1 calc GR . . . .
H11B H 0.2708 0.2592 0.5212 0.065 Uiso 1 1 calc GR . . . .
H11C H 0.2486 0.3727 0.4883 0.065 Uiso 1 1 calc GR . . . .
C12 C 0.0033(2) 0.2289(2) 0.48070(10) 0.0432(6) Uani 1 1 d . . . . .
H12A H -0.0142 0.3176 0.4882 0.065 Uiso 1 1 calc GR . . . .
H12B H 0.0162 0.2050 0.5205 0.065 Uiso 1 1 calc GR . . . .
H12C H -0.0771 0.1777 0.4571 0.065 Uiso 1 1 calc GR . . . .
C13 C 0.1193(2) -0.06594(19) 0.30906(9) 0.0306(4) Uani 1 1 d . . . . .
H13A H 0.1377 -0.1415 0.3244 0.037 Uiso 1 1 calc R . . . .
H13B H 0.0169 -0.0569 0.3107 0.037 Uiso 1 1 calc R . . . .
C14 C 0.3584(2) 0.0400(2) 0.34500(9) 0.0324(5) Uani 1 1 d . . . . .
H14A H 0.4095 0.1176 0.3697 0.039 Uiso 1 1 calc R . . . .
H14B H 0.3860 -0.0307 0.3624 0.039 Uiso 1 1 calc R . . . .
C15 C 0.16232(19) -0.08373(18) 0.24195(9) 0.0282(4) Uani 1 1 d . . . . .
H15A H 0.1365 -0.0115 0.2254 0.034 Uiso 1 1 calc R . . . .
H15B H 0.1099 -0.1602 0.2167 0.034 Uiso 1 1 calc R . . . .
C16 C 0.40346(19) 0.02036(19) 0.27802(9) 0.0299(4) Uani 1 1 d . . . . .
H16A H 0.5054 0.0095 0.2768 0.036 Uiso 1 1 calc R . . . .
H16B H 0.3872 0.0957 0.2620 0.036 Uiso 1 1 calc R . . . .
C17 C 0.47359(19) -0.21463(17) 0.08275(9) 0.0258(4) Uani 1 1 d . . . . .
C18 C 0.3837(2) -0.29207(19) 0.03673(9) 0.0313(4) Uani 1 1 d . . . . .
C19 C 0.4332(3) -0.3182(2) -0.02278(10) 0.0436(6) Uani 1 1 d . . . . .
H19 H 0.3766 -0.3723 -0.0552 0.052 Uiso 1 1 calc R . . . .
C20 C 0.5619(3) -0.2679(2) -0.03608(11) 0.0496(6) Uani 1 1 d . . . . .
H20 H 0.5941 -0.2892 -0.0771 0.060 Uiso 1 1 calc R . . . .
C21 C 0.6446(2) -0.1869(2) 0.00959(11) 0.0437(6) Uani 1 1 d . . . . .
H21 H 0.7323 -0.1510 -0.0007 0.052 Uiso 1 1 calc R . . . .
C22 C 0.6027(2) -0.15624(18) 0.07060(10) 0.0317(4) Uani 1 1 d . . . . .
C23 C 0.6688(3) 0.0728(2) 0.10409(16) 0.0695(8) Uani 1 1 d . . . . .
H23A H 0.7026 0.0747 0.0628 0.104 Uiso 1 1 calc GR . . . .
H23B H 0.7225 0.1383 0.1352 0.104 Uiso 1 1 calc GR . . . .
H23C H 0.5688 0.0874 0.1053 0.104 Uiso 1 1 calc GR . . . .
C24 C 0.6882(2) -0.0552(2) 0.11810(12) 0.0420(5) Uani 1 1 d . . . . .
H24 H 0.6500 -0.0557 0.1598 0.050 Uiso 1 1 calc R . . . .
C25 C 0.8443(3) -0.0778(3) 0.12109(17) 0.0713(9) Uani 1 1 d . . . . .
H25A H 0.8538 -0.1610 0.1293 0.107 Uiso 1 1 calc GR . . . .
H25B H 0.8933 -0.0139 0.1545 0.107 Uiso 1 1 calc GR . . . .
H25C H 0.8857 -0.0730 0.0814 0.107 Uiso 1 1 calc GR . . . .
C26 C 0.1307(2) -0.2601(2) 0.02237(13) 0.0528(6) Uani 1 1 d . . . . .
H26A H 0.1512 -0.1714 0.0425 0.079 Uiso 1 1 calc GR . . . .
H26B H 0.0344 -0.2880 0.0308 0.079 Uiso 1 1 calc GR . . . .
H26C H 0.1401 -0.2713 -0.0225 0.079 Uiso 1 1 calc GR . . . .
C27 C 0.2344(2) -0.3378(2) 0.04792(11) 0.0378(5) Uani 1 1 d . . . . .
H27 H 0.2239 -0.3237 0.0938 0.045 Uiso 1 1 calc R . . . .
C28 C 0.2006(3) -0.4777(2) 0.02003(14) 0.0578(7) Uani 1 1 d . . . . .
H28A H 0.1966 -0.4923 -0.0254 0.087 Uiso 1 1 calc GR . . . .
H28B H 0.1096 -0.5058 0.0342 0.087 Uiso 1 1 calc GR . . . .
H28C H 0.2741 -0.5247 0.0334 0.087 Uiso 1 1 calc GR . . . .
C29 C 0.0763(2) 0.36944(18) 0.37516(8) 0.0281(4) Uani 1 1 d . . . . .
C30 C 0.1777(2) 0.46848(19) 0.37528(9) 0.0326(5) Uani 1 1 d . . . . .
C31 C 0.1278(3) 0.5817(2) 0.36985(10) 0.0441(6) Uani 1 1 d . . . . .
H31 H 0.1931 0.6521 0.3707 0.053 Uiso 1 1 calc R . . . .
C32 C -0.0136(3) 0.5936(2) 0.36331(11) 0.0486(6) Uani 1 1 d . . . . .
H32 H -0.0449 0.6724 0.3606 0.058 Uiso 1 1 calc R . . . .
C33 C -0.1105(3) 0.4925(2) 0.36057(10) 0.0444(6) Uani 1 1 d . . . . .
H33 H -0.2077 0.5020 0.3550 0.053 Uiso 1 1 calc R . . . .
C34 C -0.0684(2) 0.3762(2) 0.36589(9) 0.0339(5) Uani 1 1 d . . . . .
C35 C -0.2228(3) 0.2211(3) 0.28770(12) 0.0585(7) Uani 1 1 d . . . . .
H35A H -0.2761 0.2854 0.2758 0.088 Uiso 1 1 calc GR . . . .
H35B H -0.2825 0.1421 0.2811 0.088 Uiso 1 1 calc GR . . . .
H35C H -0.1401 0.2089 0.2623 0.088 Uiso 1 1 calc GR . . . .
C36 C -0.1752(2) 0.2630(2) 0.35634(10) 0.0404(5) Uani 1 1 d . . . . .
H36 H -0.1273 0.1931 0.3679 0.048 Uiso 1 1 calc R . . . .
C37 C -0.3015(3) 0.2864(3) 0.39742(15) 0.0684(8) Uani 1 1 d . . . . .
H37A H -0.2681 0.3226 0.4404 0.103 Uiso 1 1 calc GR . . . .
H37B H -0.3578 0.2070 0.3956 0.103 Uiso 1 1 calc GR . . . .
H37C H -0.3593 0.3447 0.3827 0.103 Uiso 1 1 calc GR . . . .
C38 C 0.3902(3) 0.4649(3) 0.31168(12) 0.0515(6) Uani 1 1 d . . . . .
H38A H 0.3379 0.4007 0.2795 0.077 Uiso 1 1 calc GR . . . .
H38B H 0.4904 0.4512 0.3108 0.077 Uiso 1 1 calc GR . . . .
H38C H 0.3774 0.5480 0.3040 0.077 Uiso 1 1 calc GR . . . .
C39 C 0.3354(2) 0.4570(2) 0.37533(10) 0.0378(5) Uani 1 1 d . . . . .
H39 H 0.3522 0.3726 0.3827 0.045 Uiso 1 1 calc R . . . .
C40 C 0.4172(3) 0.5561(3) 0.42622(13) 0.0609(7) Uani 1 1 d . . . . .
H40A H 0.4025 0.6398 0.4198 0.091 Uiso 1 1 calc GR . . . .
H40B H 0.5177 0.5436 0.4245 0.091 Uiso 1 1 calc GR . . . .
H40C H 0.3836 0.5484 0.4669 0.091 Uiso 1 1 calc GR . . . .
C41 C -0.0675(3) 0.4504(3) 0.18730(14) 0.0602(7) Uani 1 1 d . . . . .
H41C H -0.0247 0.3787 0.1613 0.072 Uiso 0.48(3) 1 calc R . P A 2
H41D H -0.0354 0.4589 0.2311 0.072 Uiso 0.48(3) 1 calc R . P A 2
H41A H -0.0360 0.4260 0.2256 0.072 Uiso 0.52(3) 1 calc R . P A 1
H41B H -0.0274 0.3945 0.1518 0.072 Uiso 0.52(3) 1 calc R . P A 1
F1_1 F 0.1722(2) 0.2943(2) 0.12581(11) 0.0754(7) Uani 0.914(3) 1 d D . P B 1
F2_1 F 0.1760(2) 0.08503(17) 0.11571(8) 0.0680(6) Uani 0.914(3) 1 d D . P B 1
F3_1 F 0.3218(2) 0.2120(2) 0.18340(11) 0.0843(7) Uani 0.914(3) 1 d D . P B 1
F4_1 F 0.0906(4) 0.2043(4) 0.20152(16) 0.0658(7) Uani 0.914(3) 1 d D . P B 1
B1_1 B 0.1887(3) 0.2006(3) 0.15696(15) 0.0407(7) Uani 0.914(3) 1 d D . P B 1
F1_2 F 0.223(2) 0.3328(16) 0.1644(9) 0.061(3) Uani 0.086(3) 1 d D . P B 2
F2_2 F 0.083(2) 0.186(2) 0.1028(8) 0.078(4) Uani 0.086(3) 1 d D . P B 2
F3_2 F 0.276(2) 0.136(2) 0.1470(11) 0.073(3) Uani 0.086(3) 1 d D . P B 2
F4_2 F 0.091(4) 0.190(4) 0.2045(15) 0.063(4) Uani 0.086(3) 1 d D . P B 2
B1_2 B 0.168(2) 0.2113(19) 0.1558(10) 0.058(4) Uani 0.086(3) 1 d D . P B 2
F1_3 F 0.6697(6) -0.0128(5) 0.43757(19) 0.0935(12) Uani 0.547(3) 1 d D . P C 1
F2_3 F 0.7115(7) -0.0345(9) 0.3382(4) 0.0675(16) Uani 0.547(3) 1 d D . P C 1
F3_3 F 0.6206(6) -0.1951(5) 0.3705(2) 0.0828(14) Uani 0.547(3) 1 d D . P C 1
F4_3 F 0.8452(5) -0.1274(5) 0.4010(3) 0.0612(13) Uani 0.547(3) 1 d D . P C 1
B1_3 B 0.7165(8) -0.0949(7) 0.3862(4) 0.0430(14) Uani 0.547(3) 1 d D . P C 1
F1_4 F 0.8314(10) -0.0867(10) 0.4216(4) 0.062(2) Uani 0.308(3) 1 d D . P D 2
F2_4 F 0.7546(15) -0.0546(12) 0.3333(6) 0.062(2) Uani 0.308(3) 1 d D . P D 2
F3_4 F 0.6019(8) -0.0934(10) 0.4132(5) 0.095(2) Uani 0.308(3) 1 d D . P D 2
F4_4 F 0.7056(10) -0.2474(5) 0.3565(3) 0.0686(16) Uani 0.308(3) 1 d D . P D 2
B1_4 B 0.7190(14) -0.1174(12) 0.3798(6) 0.053(2) Uani 0.308(3) 1 d D . P D 2
F1_5 F 0.7583(19) -0.0266(15) 0.4389(6) 0.071(3) Uani 0.145(2) 1 d D . P E 3
F2_5 F 0.746(4) -0.028(3) 0.3382(13) 0.064(3) Uani 0.145(2) 1 d D . P E 3
F3_5 F 0.5813(14) -0.1454(18) 0.3794(10) 0.062(3) Uani 0.145(2) 1 d D . P E 3
F4_5 F 0.7996(17) -0.1987(17) 0.3665(7) 0.074(3) Uani 0.145(2) 1 d D . P E 3
B1_5 B 0.7194(18) -0.0991(17) 0.3814(9) 0.058(3) Uani 0.145(2) 1 d D . P E 3

loop_
_atom_site_aniso_label
_atom_site_aniso_U_11
_atom_site_aniso_U_22
_atom_site_aniso_U_33
_atom_site_aniso_U_23
_atom_site_aniso_U_13
_atom_site_aniso_U_12
Cl00 0.0597(4) 0.0514(4) 0.0732(5) 0.0205(3) -0.0130(3) -0.0005(3)
Cl1A 0.0701(15) 0.0641(15) 0.130(6) 0.039(2) -0.001(2) -0.0195(12)
Cl1B 0.0564(18) 0.0667(14) 0.110(5) 0.027(2) 0.010(2) -0.0061(11)
N1 0.0232(8) 0.0242(8) 0.0268(8) 0.0070(6) 0.0021(6) 0.0041(6)
N2 0.0264(8) 0.0293(9) 0.0219(8) 0.0061(7) 0.0029(6) 0.0054(6)
C1 0.0247(9) 0.0242(10) 0.0309(10) 0.0070(8) 0.0017(8) 0.0060(8)
C2 0.0291(10) 0.0265(10) 0.0278(10) 0.0066(8) 0.0038(8) 0.0087(8)
C3 0.0397(11) 0.0308(11) 0.0311(11) 0.0114(8) 0.0061(9) 0.0116(9)
C4 0.0358(11) 0.0281(10) 0.0287(10) 0.0093(8) 0.0039(8) 0.0112(8)
C5 0.0368(12) 0.0467(13) 0.0415(12) 0.0154(10) -0.0002(10) 0.0157(10)
C6 0.0539(14) 0.0278(11) 0.0378(12) 0.0111(9) 0.0073(10) 0.0116(10)
C7 0.0232(9) 0.0308(10) 0.0224(9) 0.0058(8) 0.0029(7) 0.0031(7)
C8 0.0279(10) 0.0304(10) 0.0260(10) 0.0085(8) 0.0046(8) 0.0070(8)
C9 0.0419(12) 0.0398(12) 0.0275(10) 0.0135(9) 0.0074(9) 0.0102(9)
C10 0.0376(11) 0.0404(12) 0.0216(10) 0.0109(8) 0.0025(8) 0.0070(9)
C11 0.0529(14) 0.0521(14) 0.0253(11) 0.0128(10) -0.0066(10) -0.0007(11)
C12 0.0489(13) 0.0594(15) 0.0257(11) 0.0131(10) 0.0131(10) 0.0184(11)
C13 0.0267(10) 0.0303(11) 0.0363(11) 0.0100(9) 0.0057(8) 0.0033(8)
C14 0.0292(10) 0.0354(11) 0.0312(11) 0.0033(9) -0.0016(8) 0.0057(8)
C15 0.0246(9) 0.0274(10) 0.0315(10) 0.0034(8) -0.0001(8) 0.0040(8)
C16 0.0217(9) 0.0332(11) 0.0344(11) 0.0055(9) 0.0038(8) 0.0059(8)
C17 0.0280(10) 0.0246(10) 0.0270(10) 0.0074(8) 0.0054(8) 0.0091(8)
C18 0.0337(11) 0.0314(11) 0.0299(10) 0.0071(8) 0.0007(8) 0.0086(8)
C19 0.0523(14) 0.0467(14) 0.0305(11) 0.0027(10) 0.0002(10) 0.0134(11)
C20 0.0602(16) 0.0609(16) 0.0336(12) 0.0147(12) 0.0199(11) 0.0244(13)
C21 0.0398(12) 0.0473(14) 0.0515(14) 0.0220(12) 0.0198(11) 0.0131(10)
C22 0.0305(10) 0.0276(10) 0.0412(12) 0.0136(9) 0.0080(9) 0.0091(8)
C23 0.082(2) 0.0344(14) 0.093(2) 0.0191(14) 0.0035(18) -0.0029(14)
C24 0.0314(11) 0.0351(12) 0.0592(15) 0.0118(11) 0.0033(10) -0.0031(9)
C25 0.0326(13) 0.072(2) 0.106(3) 0.0159(18) -0.0021(15) -0.0038(13)
C26 0.0373(13) 0.0501(15) 0.0701(18) 0.0107(13) -0.0066(12) 0.0079(11)
C27 0.0313(11) 0.0375(12) 0.0420(12) 0.0053(10) -0.0045(9) -0.0011(9)
C28 0.0508(15) 0.0421(15) 0.0750(19) 0.0067(13) -0.0183(13) -0.0047(11)
C29 0.0355(11) 0.0291(10) 0.0194(9) 0.0021(8) 0.0034(8) 0.0098(8)
C30 0.0419(12) 0.0307(11) 0.0235(10) 0.0021(8) 0.0006(8) 0.0047(9)
C31 0.0607(15) 0.0296(12) 0.0400(13) 0.0027(9) 0.0007(11) 0.0063(10)
C32 0.0691(17) 0.0337(13) 0.0445(14) 0.0052(10) 0.0039(12) 0.0232(12)
C33 0.0438(13) 0.0543(15) 0.0386(12) 0.0100(11) 0.0051(10) 0.0257(11)
C34 0.0344(11) 0.0425(12) 0.0261(10) 0.0068(9) 0.0054(8) 0.0119(9)
C35 0.0495(15) 0.0786(19) 0.0480(15) 0.0249(14) -0.0106(12) -0.0185(13)
C36 0.0275(10) 0.0581(15) 0.0388(12) 0.0172(11) 0.0032(9) 0.0054(10)
C37 0.0396(14) 0.101(2) 0.077(2) 0.0399(18) 0.0212(14) 0.0190(15)
C38 0.0504(15) 0.0617(17) 0.0481(14) 0.0229(12) 0.0105(12) 0.0059(12)
C39 0.0373(12) 0.0395(12) 0.0364(12) 0.0099(9) -0.0013(9) -0.0017(9)
C40 0.0520(16) 0.0677(18) 0.0544(16) 0.0018(13) -0.0090(13) -0.0108(13)
C41 0.0587(17) 0.0556(17) 0.0724(19) 0.0214(14) 0.0110(14) 0.0188(13)
F1_1 0.0924(15) 0.0792(15) 0.0831(15) 0.0583(13) 0.0509(12) 0.0528(12)
F2_1 0.0859(14) 0.0601(11) 0.0568(11) 0.0055(8) 0.0069(10) 0.0196(10)
F3_1 0.0642(12) 0.0957(16) 0.0903(15) 0.0146(13) -0.0157(11) 0.0140(11)
F4_1 0.0822(13) 0.0784(17) 0.0530(11) 0.0375(10) 0.0330(10) 0.0327(12)
B1_1 0.0433(16) 0.0407(16) 0.0440(16) 0.0160(13) 0.0146(13) 0.0171(13)
F1_2 0.074(6) 0.064(6) 0.051(6) 0.024(6) 0.018(6) 0.001(6)
F2_2 0.082(6) 0.093(6) 0.059(6) 0.022(6) 0.012(6) 0.001(6)
F3_2 0.083(6) 0.070(6) 0.076(6) 0.031(6) 0.017(6) 0.019(6)
F4_2 0.072(7) 0.070(7) 0.057(7) 0.027(6) 0.008(7) 0.018(6)
B1_2 0.065(6) 0.061(6) 0.055(6) 0.023(6) 0.016(6) 0.017(6)
F1_3 0.089(3) 0.111(3) 0.071(2) -0.011(2) 0.019(2) 0.031(2)
F2_3 0.081(4) 0.072(3) 0.061(2) 0.034(2) -0.013(3) 0.024(3)
F3_3 0.076(3) 0.090(3) 0.079(3) 0.032(3) -0.010(2) -0.038(2)
F4_3 0.0446(18) 0.072(3) 0.076(3) 0.030(2) 0.000(2) 0.0212(19)
B1_3 0.034(2) 0.065(3) 0.037(3) 0.023(2) 0.003(2) 0.013(2)
F1_4 0.054(4) 0.078(5) 0.056(4) 0.020(3) -0.015(3) 0.004(3)
F2_4 0.063(4) 0.074(4) 0.058(3) 0.041(3) -0.007(3) 0.003(4)
F3_4 0.067(4) 0.112(4) 0.103(4) 0.010(4) 0.014(3) 0.030(3)
F4_4 0.081(4) 0.055(3) 0.072(3) 0.021(2) -0.009(3) 0.009(3)
B1_4 0.045(4) 0.072(4) 0.049(4) 0.023(4) -0.002(4) 0.020(4)
F1_5 0.064(5) 0.095(5) 0.053(4) 0.018(4) -0.013(5) 0.001(5)
F2_5 0.062(5) 0.072(5) 0.065(5) 0.031(5) -0.003(5) 0.014(5)
F3_5 0.042(4) 0.078(5) 0.066(5) 0.011(5) -0.006(4) 0.016(4)
F4_5 0.058(5) 0.083(5) 0.087(5) 0.019(4) -0.002(4) 0.039(4)
B1_5 0.050(4) 0.074(5) 0.055(5) 0.022(5) -0.001(4) 0.014(4)

loop_
_atom_type_symbol
_atom_type_description
_atom_type_scat_dispersion_real
_atom_type_scat_dispersion_imag
_atom_type_scat_source
C C 0.0033 0.0016 'International Tables Vol C Tables 4.2.6.8 and 6.1.1.4'
H H 0.0000 0.0000 'International Tables Vol C Tables 4.2.6.8 and 6.1.1.4'
B B 0.0013 0.0007 'International Tables Vol C Tables 4.2.6.8 and 6.1.1.4'
Cl Cl 0.1484 0.1585 'International Tables Vol C Tables 4.2.6.8 and 6.1.1.4'
F F 0.0171 0.0103 'International Tables Vol C Tables 4.2.6.8 and 6.1.1.4'
N N 0.0061 0.0033 'International Tables Vol C Tables 4.2.6.8 and 6.1.1.4'

loop_
_geom_angle_atom_site_label_1
_geom_angle_atom_site_label_2
_geom_angle_atom_site_label_3
_geom_angle
_geom_angle_site_symmetry_1
_geom_angle_site_symmetry_3
_geom_angle_publ_flag
C1 N1 C4 112.89(15) . . ?
C1 N1 C17 123.62(16) . . ?
C17 N1 C4 123.49(14) . . ?
C7 N2 C10 112.72(16) . . ?
C7 N2 C29 122.71(16) . . ?
C29 N2 C10 124.57(15) . . ?
N1 C1 H1 122.6 . . ?
N1 C1 C2 114.76(17) . . ?
C2 C1 H1 122.6 . . ?
C1 C2 C3 101.97(15) . . ?
C1 C2 C15 109.31(15) . . ?
C1 C2 C16 108.75(16) . . ?
C15 C2 C3 113.52(16) . . ?
C15 C2 C16 109.27(15) . . ?
C16 C2 C3 113.66(16) . . ?
C2 C3 H3A 110.2 . . ?
C2 C3 H3B 110.2 . . ?
H3A C3 H3B 108.5 . . ?
C4 C3 C2 107.54(15) . . ?
C4 C3 H3A 110.2 . . ?
C4 C3 H3B 110.2 . . ?
N1 C4 C3 100.74(14) . . ?
C5 C4 N1 108.70(16) . . ?
C5 C4 C3 113.30(17) . . ?
C6 C4 N1 110.52(16) . . ?
C6 C4 C3 113.49(17) . . ?
C6 C4 C5 109.69(17) . . ?
C4 C5 H5A 109.5 . . ?
C4 C5 H5B 109.5 . . ?
C4 C5 H5C 109.5 . . ?
H5A C5 H5B 109.5 . . ?
H5A C5 H5C 109.5 . . ?
H5B C5 H5C 109.5 . . ?
C4 C6 H6A 109.5 . . ?
C4 C6 H6B 109.5 . . ?
C4 C6 H6C 109.5 . . ?
H6A C6 H6B 109.5 . . ?
H6A C6 H6C 109.5 . . ?
H6B C6 H6C 109.5 . . ?
N2 C7 H7 122.7 . . ?
N2 C7 C8 114.59(17) . . ?
C8 C7 H7 122.7 . . ?
C7 C8 C9 101.53(15) . . ?
C7 C8 C13 110.56(16) . . ?
C7 C8 C14 110.45(16) . . ?
C13 C8 C9 112.74(16) . . ?
C13 C8 C14 108.74(15) . . ?
C14 C8 C9 112.67(16) . . ?
C8 C9 H9A 110.2 . . ?
C8 C9 H9B 110.2 . . ?
H9A C9 H9B 108.5 . . ?
C10 C9 C8 107.62(16) . . ?
C10 C9 H9A 110.2 . . ?
C10 C9 H9B 110.2 . . ?
C9 C10 N2 100.20(14) . . ?
C11 C10 N2 108.49(16) . . ?
C11 C10 C9 114.06(18) . . ?
C11 C10 C12 109.81(18) . . ?
C12 C10 N2 111.21(16) . . ?
C12 C10 C9 112.67(18) . . ?
C10 C11 H11A 109.5 . . ?
C10 C11 H11B 109.5 . . ?
C10 C11 H11C 109.5 . . ?
H11A C11 H11B 109.5 . . ?
H11A C11 H11C 109.5 . . ?
H11B C11 H11C 109.5 . . ?
C10 C12 H12A 109.5 . . ?
C10 C12 H12B 109.5 . . ?
C10 C12 H12C 109.5 . . ?
H12A C12 H12B 109.5 . . ?
H12A C12 H12C 109.5 . . ?
H12B C12 H12C 109.5 . . ?
C8 C13 H13A 109.1 . . ?
C8 C13 H13B 109.1 . . ?
H13A C13 H13B 107.8 . . ?
C15 C13 C8 112.51(16) . . ?
C15 C13 H13A 109.1 . . ?
C15 C13 H13B 109.1 . . ?
C8 C14 H14A 108.8 . . ?
C8 C14 H14B 108.8 . . ?
H14A C14 H14B 107.7 . . ?
C16 C14 C8 113.63(16) . . ?
C16 C14 H14A 108.8 . . ?
C16 C14 H14B 108.8 . . ?
C2 C15 H15A 109.2 . . ?
C2 C15 H15B 109.2 . . ?
C13 C15 C2 112.08(15) . . ?
C13 C15 H15A 109.2 . . ?
C13 C15 H15B 109.2 . . ?
H15A C15 H15B 107.9 . . ?
C2 C16 H16A 109.3 . . ?
C2 C16 H16B 109.3 . . ?
C14 C16 C2 111.72(16) . . ?
C14 C16 H16A 109.3 . . ?
C14 C16 H16B 109.3 . . ?
H16A C16 H16B 107.9 . . ?
C18 C17 N1 117.59(16) . . ?
C18 C17 C22 123.58(18) . . ?
C22 C17 N1 118.82(17) . . ?
C17 C18 C27 123.54(18) . . ?
C19 C18 C17 116.44(19) . . ?
C19 C18 C27 119.81(19) . . ?
C18 C19 H19 119.1 . . ?
C20 C19 C18 121.7(2) . . ?
C20 C19 H19 119.1 . . ?
C19 C20 H20 119.8 . . ?
C19 C20 C21 120.4(2) . . ?
C21 C20 H20 119.8 . . ?
C20 C21 H21 119.3 . . ?
C20 C21 C22 121.4(2) . . ?
C22 C21 H21 119.3 . . ?
C17 C22 C24 123.57(18) . . ?
C21 C22 C17 116.2(2) . . ?
C21 C22 C24 119.92(19) . . ?
H23A C23 H23B 109.5 . . ?
H23A C23 H23C 109.5 . . ?
H23B C23 H23C 109.5 . . ?
C24 C23 H23A 109.5 . . ?
C24 C23 H23B 109.5 . . ?
C24 C23 H23C 109.5 . . ?
C22 C24 C23 109.4(2) . . ?
C22 C24 H24 107.8 . . ?
C22 C24 C25 112.7(2) . . ?
C23 C24 H24 107.8 . . ?
C23 C24 C25 111.1(2) . . ?
C25 C24 H24 107.8 . . ?
C24 C25 H25A 109.5 . . ?
C24 C25 H25B 109.5 . . ?
C24 C25 H25C 109.5 . . ?
H25A C25 H25B 109.5 . . ?
H25A C25 H25C 109.5 . . ?
H25B C25 H25C 109.5 . . ?
H26A C26 H26B 109.5 . . ?
H26A C26 H26C 109.5 . . ?
H26B C26 H26C 109.5 . . ?
C27 C26 H26A 109.5 . . ?
C27 C26 H26B 109.5 . . ?
C27 C26 H26C 109.5 . . ?
C18 C27 C26 109.54(19) . . ?
C18 C27 H27 107.9 . . ?
C18 C27 C28 112.50(19) . . ?
C26 C27 H27 107.9 . . ?
C28 C27 C26 110.92(19) . . ?
C28 C27 H27 107.9 . . ?
C27 C28 H28A 109.5 . . ?
C27 C28 H28B 109.5 . . ?
C27 C28 H28C 109.5 . . ?
H28A C28 H28B 109.5 . . ?
H28A C28 H28C 109.5 . . ?
H28B C28 H28C 109.5 . . ?
C30 C29 N2 119.12(17) . . ?
C30 C29 C34 123.78(19) . . ?
C34 C29 N2 117.02(17) . . ?
C29 C30 C39 124.35(18) . . ?
C31 C30 C29 116.5(2) . . ?
C31 C30 C39 119.0(2) . . ?
C30 C31 H31 119.3 . . ?
C32 C31 C30 121.5(2) . . ?
C32 C31 H31 119.3 . . ?
C31 C32 H32 119.7 . . ?
C31 C32 C33 120.6(2) . . ?
C33 C32 H32 119.7 . . ?
C32 C33 H33 119.4 . . ?
C32 C33 C34 121.2(2) . . ?
C34 C33 H33 119.4 . . ?
C29 C34 C36 123.18(19) . . ?
C33 C34 C29 116.4(2) . . ?
C33 C34 C36 120.2(2) . . ?
H35A C35 H35B 109.5 . . ?
H35A C35 H35C 109.5 . . ?
H35B C35 H35C 109.5 . . ?
C36 C35 H35A 109.5 . . ?
C36 C35 H35B 109.5 . . ?
C36 C35 H35C 109.5 . . ?
C34 C36 C35 110.11(18) . . ?
C34 C36 H36 107.6 . . ?
C34 C36 C37 112.6(2) . . ?
C35 C36 H36 107.6 . . ?
C37 C36 C35 111.0(2) . . ?
C37 C36 H36 107.6 . . ?
C36 C37 H37A 109.5 . . ?
C36 C37 H37B 109.5 . . ?
C36 C37 H37C 109.5 . . ?
H37A C37 H37B 109.5 . . ?
H37A C37 H37C 109.5 . . ?
H37B C37 H37C 109.5 . . ?
H38A C38 H38B 109.5 . . ?
H38A C38 H38C 109.5 . . ?
H38B C38 H38C 109.5 . . ?
C39 C38 H38A 109.5 . . ?
C39 C38 H38B 109.5 . . ?
C39 C38 H38C 109.5 . . ?
C30 C39 C38 109.58(18) . . ?
C30 C39 H39 108.0 . . ?
C30 C39 C40 112.94(19) . . ?
C38 C39 H39 108.0 . . ?
C38 C39 C40 110.1(2) . . ?
C40 C39 H39 108.0 . . ?
C39 C40 H40A 109.5 . . ?
C39 C40 H40B 109.5 . . ?
C39 C40 H40C 109.5 . . ?
H40A C40 H40B 109.5 . . ?
H40A C40 H40C 109.5 . . ?
H40B C40 H40C 109.5 . . ?
Cl00 C41 Cl1B 106.5(3) . . ?
Cl00 C41 H41C 110.4 . . ?
Cl00 C41 H41D 110.4 . . ?
Cl00 C41 H41A 108.8 . . ?
Cl00 C41 H41B 108.8 . . ?
Cl1A C41 Cl00 113.7(2) . . ?
Cl1A C41 H41A 108.8 . . ?
Cl1A C41 H41B 108.8 . . ?
Cl1B C41 H41C 110.4 . . ?
Cl1B C41 H41D 110.4 . . ?
H41C C41 H41D 108.6 . . ?
H41A C41 H41B 107.7 . . ?
F1_1 B1_1 F2_1 110.1(3) . . ?
F3_1 B1_1 F1_1 110.7(3) . . ?
F3_1 B1_1 F2_1 105.3(2) . . ?
F3_1 B1_1 F4_1 110.3(3) . . ?
F4_1 B1_1 F1_1 109.8(3) . . ?
F4_1 B1_1 F2_1 110.5(3) . . ?
F1_2 B1_2 F2_2 107.0(16) . . ?
F1_2 B1_2 F4_2 113(2) . . ?
F3_2 B1_2 F1_2 108.3(16) . . ?
F3_2 B1_2 F2_2 108.8(17) . . ?
F3_2 B1_2 F4_2 110(2) . . ?
F4_2 B1_2 F2_2 110(2) . . ?
F2_3 B1_3 F1_3 105.9(7) . . ?
F3_3 B1_3 F1_3 108.1(6) . . ?
F3_3 B1_3 F2_3 105.8(7) . . ?
F3_3 B1_3 F4_3 112.2(7) . . ?
F4_3 B1_3 F1_3 108.6(6) . . ?
F4_3 B1_3 F2_3 115.8(6) . . ?
F1_4 B1_4 F2_4 104.1(11) . . ?
F1_4 B1_4 F4_4 109.0(11) . . ?
F2_4 B1_4 F4_4 110.9(10) . . ?
F3_4 B1_4 F1_4 106.2(11) . . ?
F3_4 B1_4 F2_4 121.3(12) . . ?
F3_4 B1_4 F4_4 104.8(10) . . ?
F1_5 B1_5 F2_5 108.2(18) . . ?
F1_5 B1_5 F3_5 110.7(15) . . ?
F1_5 B1_5 F4_5 111.2(15) . . ?
F3_5 B1_5 F2_5 112.5(18) . . ?
F3_5 B1_5 F4_5 107.9(14) . . ?
F4_5 B1_5 F2_5 106.2(18) . . ?

loop_
_geom_bond_atom_site_label_1
_geom_bond_atom_site_label_2
_geom_bond_distance
_geom_bond_site_symmetry_2
_geom_bond_publ_flag
Cl00 C41 1.748(3) . ?
Cl1A C41 1.728(5) . ?
Cl1B C41 1.797(8) . ?
N1 C1 1.275(2) . ?
N1 C4 1.539(2) . ?
N1 C17 1.458(2) . ?
N2 C7 1.273(2) . ?
N2 C10 1.545(2) . ?
N2 C29 1.461(2) . ?
C1 H1 0.9500 . ?
C1 C2 1.482(3) . ?
C2 C3 1.552(3) . ?
C2 C15 1.541(3) . ?
C2 C16 1.545(3) . ?
C3 H3A 0.9900 . ?
C3 H3B 0.9900 . ?
C3 C4 1.541(3) . ?
C4 C5 1.524(3) . ?
C4 C6 1.519(3) . ?
C5 H5A 0.9800 . ?
C5 H5B 0.9800 . ?
C5 H5C 0.9800 . ?
C6 H6A 0.9800 . ?
C6 H6B 0.9800 . ?
C6 H6C 0.9800 . ?
C7 H7 0.9500 . ?
C7 C8 1.486(3) . ?
C8 C9 1.549(3) . ?
C8 C13 1.539(3) . ?
C8 C14 1.543(3) . ?
C9 H9A 0.9900 . ?
C9 H9B 0.9900 . ?
C9 C10 1.536(3) . ?
C10 C11 1.520(3) . ?
C10 C12 1.521(3) . ?
C11 H11A 0.9800 . ?
C11 H11B 0.9800 . ?
C11 H11C 0.9800 . ?
C12 H12A 0.9800 . ?
C12 H12B 0.9800 . ?
C12 H12C 0.9800 . ?
C13 H13A 0.9900 . ?
C13 H13B 0.9900 . ?
C13 C15 1.524(3) . ?
C14 H14A 0.9900 . ?
C14 H14B 0.9900 . ?
C14 C16 1.526(3) . ?
C15 H15A 0.9900 . ?
C15 H15B 0.9900 . ?
C16 H16A 0.9900 . ?
C16 H16B 0.9900 . ?
C17 C18 1.399(3) . ?
C17 C22 1.402(3) . ?
C18 C19 1.386(3) . ?
C18 C27 1.516(3) . ?
C19 H19 0.9500 . ?
C19 C20 1.370(3) . ?
C20 H20 0.9500 . ?
C20 C21 1.375(4) . ?
C21 H21 0.9500 . ?
C21 C22 1.393(3) . ?
C22 C24 1.518(3) . ?
C23 H23A 0.9800 . ?
C23 H23B 0.9800 . ?
C23 H23C 0.9800 . ?
C23 C24 1.528(3) . ?
C24 H24 1.0000 . ?
C24 C25 1.531(3) . ?
C25 H25A 0.9800 . ?
C25 H25B 0.9800 . ?
C25 H25C 0.9800 . ?
C26 H26A 0.9800 . ?
C26 H26B 0.9800 . ?
C26 H26C 0.9800 . ?
C26 C27 1.532(3) . ?
C27 H27 1.0000 . ?
C27 C28 1.530(3) . ?
C28 H28A 0.9800 . ?
C28 H28B 0.9800 . ?
C28 H28C 0.9800 . ?
C29 C30 1.396(3) . ?
C29 C34 1.402(3) . ?
C30 C31 1.394(3) . ?
C30 C39 1.520(3) . ?
C31 H31 0.9500 . ?
C31 C32 1.374(3) . ?
C32 H32 0.9500 . ?
C32 C33 1.377(4) . ?
C33 H33 0.9500 . ?
C33 C34 1.397(3) . ?
C34 C36 1.516(3) . ?
C35 H35A 0.9800 . ?
C35 H35B 0.9800 . ?
C35 H35C 0.9800 . ?
C35 C36 1.532(3) . ?
C36 H36 1.0000 . ?
C36 C37 1.530(3) . ?
C37 H37A 0.9800 . ?
C37 H37B 0.9800 . ?
C37 H37C 0.9800 . ?
C38 H38A 0.9800 . ?
C38 H38B 0.9800 . ?
C38 H38C 0.9800 . ?
C38 C39 1.530(3) . ?
C39 H39 1.0000 . ?
C39 C40 1.531(3) . ?
C40 H40A 0.9800 . ?
C40 H40B 0.9800 . ?
C40 H40C 0.9800 . ?
C41 H41C 0.9900 . ?
C41 H41D 0.9900 . ?
C41 H41A 0.9900 . ?
C41 H41B 0.9900 . ?
F1_1 B1_1 1.375(3) . ?
F2_1 B1_1 1.385(4) . ?
F3_1 B1_1 1.370(4) . ?
F4_1 B1_1 1.371(4) . ?
F1_2 B1_2 1.365(14) . ?
F2_2 B1_2 1.369(14) . ?
F3_2 B1_2 1.362(14) . ?
F4_2 B1_2 1.367(14) . ?
F1_3 B1_3 1.394(8) . ?
F2_3 B1_3 1.369(8) . ?
F3_3 B1_3 1.351(8) . ?
F4_3 B1_3 1.359(8) . ?
F1_4 B1_4 1.370(12) . ?
F2_4 B1_4 1.391(12) . ?
F3_4 B1_4 1.365(12) . ?
F4_4 B1_4 1.402(12) . ?
F1_5 B1_5 1.367(13) . ?
F2_5 B1_5 1.376(13) . ?
F3_5 B1_5 1.370(13) . ?
F4_5 B1_5 1.370(13) . ?

loop_
_smtbx_masks_void_nr
_smtbx_masks_void_average_x
_smtbx_masks_void_average_y
_smtbx_masks_void_average_z
_smtbx_masks_void_volume
_smtbx_masks_void_count_electrons
_smtbx_masks_void_content
1 0.000 0.000 0.000 24.6 0.0 ?
2 0.000 0.500 0.500 7.3 0.0 ?
3 0.341 0.823 0.457 27.4 3.5 ?
4 0.659 0.177 0.543 27.4 3.5 ?
